data_4116354
loop_
_publ_author_name
'Svilen Bobev'
'Slavi C. Sevov'

_publ_section_title
;
 Synthesis and Characterization of Stable Stoichiometric Clathrates of
 Silicon and Germanium: Cs8Na16Si136 and Cs8Na16Ge136
;
_journal_name_full 'Journal of the American Chemical Society'
_journal_page_first 3795
_journal_page_last 3796
_journal_paper_doi 10.1021/ja9844175
_journal_volume 121
_journal_year 1999
_chemical_compound_source pure_elements
_chemical_formula_analytical Cs8_Na16_Si136
_chemical_formula_moiety Si34
_chemical_formula_structural Cs8_Na16_Si136
_chemical_formula_sum 'Cs Na2 Si17'
_chemical_formula_weight 656.42
_chemical_name_common clathrate_II_type
_chemical_name_systematic
;
 ?
;
_space_group_IT_number 227
_symmetry_cell_setting cubic
_symmetry_space_group_name_Hall '-F 4vw 2vw 3'
_symmetry_space_group_name_H-M 'F d -3 m :2'
_atom_sites_solution_hydrogens geom
_atom_sites_solution_primary direct
_atom_sites_solution_secondary difmap
_audit_creation_method SHELXL
_cell_angle_alpha 90.00
_cell_angle_beta 90.00
_cell_angle_gamma 90.00
_cell_formula_units_Z 8
_cell_length_a 14.738(2)
_cell_length_b 14.738(2)
_cell_length_c 14.738(2)
_cell_measurement_reflns_used 25
_cell_measurement_temperature 293(2)
_cell_measurement_theta_max 11.761
_cell_measurement_theta_min 6.087
_cell_volume 3201.2(8)
_computing_cell_refinement CAD4_(Enraf-Nonius,_1977)
_computing_data_collection CAD4_(Enraf-Nonius,_1977)
_computing_data_reduction SDP_Package_(Enraf-Nonius,_1985)
_computing_molecular_graphics 'SHELXTL (Siemens, 1994)'
_computing_publication_material 'SHELXTL (Siemens, 1994)'
_computing_structure_refinement 'SHELXL-93 (Sheldrick, 1993)'
_computing_structure_solution 'SHELXS-86 (Sheldrick, 1990)'
_diffrn_ambient_temperature 293(2)
_diffrn_measurement_device Enraf_Nonius_CAD4
_diffrn_measurement_method omega-2theta
_diffrn_radiation_monochromator graphite
_diffrn_radiation_source 'fine-focus sealed tube'
_diffrn_radiation_type MoK\a
_diffrn_radiation_wavelength 0.71073
_diffrn_reflns_av_R_equivalents 0.0461
_diffrn_reflns_av_sigmaI/netI 0.0306
_diffrn_reflns_limit_h_max 17
_diffrn_reflns_limit_h_min 0
_diffrn_reflns_limit_k_max 17
_diffrn_reflns_limit_k_min 0
_diffrn_reflns_limit_l_max 17
_diffrn_reflns_limit_l_min 0
_diffrn_reflns_number 706
_diffrn_reflns_theta_max 24.86
_diffrn_reflns_theta_min 2.39
_diffrn_standards_interval_count 0
_diffrn_standards_interval_time 0
_diffrn_standards_number 0
_exptl_absorpt_coefficient_mu 3.619
_exptl_absorpt_correction_T_max 0.000
_exptl_absorpt_correction_T_min 0.000
_exptl_absorpt_correction_type none
_exptl_crystal_colour 'bluish, metallic luster'
_exptl_crystal_density_diffrn 2.724
_exptl_crystal_description bar
_exptl_crystal_F_000 2520
_exptl_crystal_size_max 0.24
_exptl_crystal_size_mid 0.24
_exptl_crystal_size_min 0.2
_refine_diff_density_max 0.413
_refine_diff_density_min -0.347
_refine_diff_density_rms 0.088
_refine_ls_extinction_coef 0.00007(5)
_refine_ls_extinction_expression Fc^*^=3DkFc[1+0.001xFc^2^\l^3^/sin(2\q)]^-1/4^
_refine_ls_extinction_method SHELXL
_refine_ls_goodness_of_fit_all 1.142
_refine_ls_goodness_of_fit_obs 1.152
_refine_ls_matrix_type full
_refine_ls_number_parameters 15
_refine_ls_number_reflns 165
_refine_ls_number_restraints 0
_refine_ls_restrained_S_all 1.142
_refine_ls_restrained_S_obs 1.152
_refine_ls_R_factor_all 0.0310
_refine_ls_R_factor_obs 0.0207
_refine_ls_shift/esd_max 0.000
_refine_ls_shift/esd_mean 0.000
_refine_ls_structure_factor_coef Fsqd
_refine_ls_weighting_details 'w=1/[\s^2^(Fo^2^)+(0.0177P)^2^+0.0000P] where P=(Fo^2^+2Fc^2^)/3'
_refine_ls_weighting_scheme calc
_refine_ls_wR_factor_all 0.0501
_refine_ls_wR_factor_obs 0.0455
_reflns_number_observed 137
_reflns_number_total 165
_reflns_observed_criterion >2sigma(I)
_cod_data_source_file ja9844175_3.cif
_cod_data_source_block 3
_cod_depositor_comments
;
The following automatic conversions were performed:

'_refine_ls_weighting_scheme' value 'calc
w=1/[\s^2^(Fo^2^)+(0.0177P)^2^+0.0000P] where P=(Fo^2^+2Fc^2^)/3' was
changed to 'calc'. New tag '_refine_ls_weighting_details' was
created. The value of the new tag was set to
'w=1/[\s^2^(Fo^2^)+(0.0177P)^2^+0.0000P] where P=(Fo^2^+2Fc^2^)/3'.

Automatic conversion script
Id: cif_fix_values 3143 2015-03-26 13:38:13Z robertas 
;
_cod_original_sg_symbol_H-M 'F d -3 m'
_cod_database_code 4116354

loop_
_symmetry_equiv_pos_as_xyz
'x, y, z'
'-x+3/4, -y+1/4, z+1/2'
'-x+1/4, y+1/2, -z+3/4'
'x+1/2, -y+3/4, -z+1/4'
'z, x, y'
'z+1/2, -x+3/4, -y+1/4'
'-z+3/4, -x+1/4, y+1/2'
'-z+1/4, x+1/2, -y+3/4'
'y, z, x'
'-y+1/4, z+1/2, -x+3/4'
'y+1/2, -z+3/4, -x+1/4'
'-y+3/4, -z+1/4, x+1/2'
'y+3/4, x+1/4, -z+1/2'
'-y, -x, -z'
'y+1/4, -x+1/2, z+3/4'
'-y+1/2, x+3/4, z+1/4'
'x+3/4, z+1/4, -y+1/2'
'-x+1/2, z+3/4, y+1/4'
'-x, -z, -y'
'x+1/4, -z+1/2, y+3/4'
'z+3/4, y+1/4, -x+1/2'
'z+1/4, -y+1/2, x+3/4'
'-z+1/2, y+3/4, x+1/4'
'-z, -y, -x'
'x, y+1/2, z+1/2'
'-x+3/4, -y+3/4, z+1'
'-x+1/4, y+1, -z+5/4'
'x+1/2, -y+5/4, -z+3/4'
'z, x+1/2, y+1/2'
'z+1/2, -x+5/4, -y+3/4'
'-z+3/4, -x+3/4, y+1'
'-z+1/4, x+1, -y+5/4'
'y, z+1/2, x+1/2'
'-y+1/4, z+1, -x+5/4'
'y+1/2, -z+5/4, -x+3/4'
'-y+3/4, -z+3/4, x+1'
'y+3/4, x+3/4, -z+1'
'-y, -x+1/2, -z+1/2'
'y+1/4, -x+1, z+5/4'
'-y+1/2, x+5/4, z+3/4'
'x+3/4, z+3/4, -y+1'
'-x+1/2, z+5/4, y+3/4'
'-x, -z+1/2, -y+1/2'
'x+1/4, -z+1, y+5/4'
'z+3/4, y+3/4, -x+1'
'z+1/4, -y+1, x+5/4'
'-z+1/2, y+5/4, x+3/4'
'-z, -y+1/2, -x+1/2'
'x+1/2, y, z+1/2'
'-x+5/4, -y+1/4, z+1'
'-x+3/4, y+1/2, -z+5/4'
'x+1, -y+3/4, -z+3/4'
'z+1/2, x, y+1/2'
'z+1, -x+3/4, -y+3/4'
'-z+5/4, -x+1/4, y+1'
'-z+3/4, x+1/2, -y+5/4'
'y+1/2, z, x+1/2'
'-y+3/4, z+1/2, -x+5/4'
'y+1, -z+3/4, -x+3/4'
'-y+5/4, -z+1/4, x+1'
'y+5/4, x+1/4, -z+1'
'-y+1/2, -x, -z+1/2'
'y+3/4, -x+1/2, z+5/4'
'-y+1, x+3/4, z+3/4'
'x+5/4, z+1/4, -y+1'
'-x+1, z+3/4, y+3/4'
'-x+1/2, -z, -y+1/2'
'x+3/4, -z+1/2, y+5/4'
'z+5/4, y+1/4, -x+1'
'z+3/4, -y+1/2, x+5/4'
'-z+1, y+3/4, x+3/4'
'-z+1/2, -y, -x+1/2'
'x+1/2, y+1/2, z'
'-x+5/4, -y+3/4, z+1/2'
'-x+3/4, y+1, -z+3/4'
'x+1, -y+5/4, -z+1/4'
'z+1/2, x+1/2, y'
'z+1, -x+5/4, -y+1/4'
'-z+5/4, -x+3/4, y+1/2'
'-z+3/4, x+1, -y+3/4'
'y+1/2, z+1/2, x'
'-y+3/4, z+1, -x+3/4'
'y+1, -z+5/4, -x+1/4'
'-y+5/4, -z+3/4, x+1/2'
'y+5/4, x+3/4, -z+1/2'
'-y+1/2, -x+1/2, -z'
'y+3/4, -x+1, z+3/4'
'-y+1, x+5/4, z+1/4'
'x+5/4, z+3/4, -y+1/2'
'-x+1, z+5/4, y+1/4'
'-x+1/2, -z+1/2, -y'
'x+3/4, -z+1, y+3/4'
'z+5/4, y+3/4, -x+1/2'
'z+3/4, -y+1, x+3/4'
'-z+1, y+5/4, x+1/4'
'-z+1/2, -y+1/2, -x'
'-x, -y, -z'
'x-3/4, y-1/4, -z-1/2'
'x-1/4, -y-1/2, z-3/4'
'-x-1/2, y-3/4, z-1/4'
'-z, -x, -y'
'-z-1/2, x-3/4, y-1/4'
'z-3/4, x-1/4, -y-1/2'
'z-1/4, -x-1/2, y-3/4'
'-y, -z, -x'
'y-1/4, -z-1/2, x-3/4'
'-y-1/2, z-3/4, x-1/4'
'y-3/4, z-1/4, -x-1/2'
'-y-3/4, -x-1/4, z-1/2'
'y, x, z'
'-y-1/4, x-1/2, -z-3/4'
'y-1/2, -x-3/4, -z-1/4'
'-x-3/4, -z-1/4, y-1/2'
'x-1/2, -z-3/4, -y-1/4'
'x, z, y'
'-x-1/4, z-1/2, -y-3/4'
'-z-3/4, -y-1/4, x-1/2'
'-z-1/4, y-1/2, -x-3/4'
'z-1/2, -y-3/4, -x-1/4'
'z, y, x'
'-x, -y+1/2, -z+1/2'
'x-3/4, y+1/4, -z'
'x-1/4, -y, z-1/4'
'-x-1/2, y-1/4, z+1/4'
'-z, -x+1/2, -y+1/2'
'-z-1/2, x-1/4, y+1/4'
'z-3/4, x+1/4, -y'
'z-1/4, -x, y-1/4'
'-y, -z+1/2, -x+1/2'
'y-1/4, -z, x-1/4'
'-y-1/2, z-1/4, x+1/4'
'y-3/4, z+1/4, -x'
'-y-3/4, -x+1/4, z'
'y, x+1/2, z+1/2'
'-y-1/4, x, -z-1/4'
'y-1/2, -x-1/4, -z+1/4'
'-x-3/4, -z+1/4, y'
'x-1/2, -z-1/4, -y+1/4'
'x, z+1/2, y+1/2'
'-x-1/4, z, -y-1/4'
'-z-3/4, -y+1/4, x'
'-z-1/4, y, -x-1/4'
'z-1/2, -y-1/4, -x+1/4'
'z, y+1/2, x+1/2'
'-x+1/2, -y, -z+1/2'
'x-1/4, y-1/4, -z'
'x+1/4, -y-1/2, z-1/4'
'-x, y-3/4, z+1/4'
'-z+1/2, -x, -y+1/2'
'-z, x-3/4, y+1/4'
'z-1/4, x-1/4, -y'
'z+1/4, -x-1/2, y-1/4'
'-y+1/2, -z, -x+1/2'
'y+1/4, -z-1/2, x-1/4'
'-y, z-3/4, x+1/4'
'y-1/4, z-1/4, -x'
'-y-1/4, -x-1/4, z'
'y+1/2, x, z+1/2'
'-y+1/4, x-1/2, -z-1/4'
'y, -x-3/4, -z+1/4'
'-x-1/4, -z-1/4, y'
'x, -z-3/4, -y+1/4'
'x+1/2, z, y+1/2'
'-x+1/4, z-1/2, -y-1/4'
'-z-1/4, -y-1/4, x'
'-z+1/4, y-1/2, -x-1/4'
'z, -y-3/4, -x+1/4'
'z+1/2, y, x+1/2'
'-x+1/2, -y+1/2, -z'
'x-1/4, y+1/4, -z-1/2'
'x+1/4, -y, z-3/4'
'-x, y-1/4, z-1/4'
'-z+1/2, -x+1/2, -y'
'-z, x-1/4, y-1/4'
'z-1/4, x+1/4, -y-1/2'
'z+1/4, -x, y-3/4'
'-y+1/2, -z+1/2, -x'
'y+1/4, -z, x-3/4'
'-y, z-1/4, x-1/4'
'y-1/4, z+1/4, -x-1/2'
'-y-1/4, -x+1/4, z-1/2'
'y+1/2, x+1/2, z'
'-y+1/4, x, -z-3/4'
'y, -x-1/4, -z-1/4'
'-x-1/4, -z+1/4, y-1/2'
'x, -z-1/4, -y-1/4'
'x+1/2, z+1/2, y'
'-x+1/4, z, -y-3/4'
'-z-1/4, -y+1/4, x-1/2'
'-z+1/4, y, -x-3/4'
'z, -y-1/4, -x-1/4'
'z+1/2, y+1/2, x'

loop_
_atom_site_aniso_label
_atom_site_aniso_U_11
_atom_site_aniso_U_22
_atom_site_aniso_U_33
_atom_site_aniso_U_23
_atom_site_aniso_U_13
_atom_site_aniso_U_12
Cs 0.0205(4) 0.0205(4) 0.0205(4) 0.000 0.000 0.000
Si1 0.0074(4) 0.0074(4) 0.0078(6) -0.0001(3) -0.0001(3) 0.0002(4)
Si2 0.0080(5) 0.0080(5) 0.0080(5) -0.0002(5) -0.0002(5) -0.0002(5)
Si3 0.0080(8) 0.0080(8) 0.0080(8) 0.000 0.000 0.000
Na 0.0208(10) 0.0208(10) 0.0208(10) -0.0009(11) -0.0009(11) -0.0009(11)

loop_
_atom_site_label
_atom_site_type_symbol
_atom_site_fract_x
_atom_site_fract_y
_atom_site_fract_z
_atom_site_U_iso_or_equiv
_atom_site_thermal_displace_type
_atom_site_occupancy
_atom_site_calc_flag
_atom_site_refinement_flags
Cs Cs 0.3750 0.3750 0.3750 0.0205(4) Uani 1 d S
Si1 Si 0.06768(5) 0.06768(5) 0.37018(7) 0.0075(3) Uani 1 d S
Si2 Si 0.21730(7) 0.21730(7) 0.21730(7) 0.0080(5) Uani 1 d S
Si3 Si 0.1250 0.1250 0.1250 0.0080(8) Uani 1 d S
Na Na 0.0000 0.0000 0.0000 0.0208(10) Uani 1 d S

loop_
_atom_type_symbol
_atom_type_description
_atom_type_scat_dispersion_real
_atom_type_scat_dispersion_imag
_atom_type_scat_source
Na Na 0.0362 0.0249 'International Tables Vol C Tables 4.2.6.8 and 6.1.1.4'
Si Si 0.0817 0.0704 'International Tables Vol C Tables 4.2.6.8 and 6.1.1.4'
Cs Cs -0.3680 2.1192 'International Tables Vol C Tables 4.2.6.8 and 6.1.1.4'

loop_
_geom_angle_atom_site_label_1
_geom_angle_atom_site_label_2
_geom_angle_atom_site_label_3
_geom_angle
_geom_angle_site_symmetry_1
_geom_angle_site_symmetry_3
Si1 Cs Si1 62.97(2) 153_565 125_655
Si1 Cs Si1 62.97(2) 153_565 169_556
Si1 Cs Si1 62.97(2) 125_655 169_556
Si1 Cs Si1 155.25(2) 153_565 108_656
Si1 Cs Si1 111.259(14) 125_655 108_656
Si1 Cs Si1 92.633(4) 169_556 108_656
Si1 Cs Si1 155.25(2) 153_565 131_655
Si1 Cs Si1 92.633(4) 125_655 131_655
Si1 Cs Si1 111.259(14) 169_556 131_655
Si1 Cs Si1 35.29(3) 108_656 131_655
Si1 Cs Si1 92.633(4) 153_565 104_566
Si1 Cs Si1 155.25(2) 125_655 104_566
Si1 Cs Si1 111.259(14) 169_556 104_566
Si1 Cs Si1 92.633(4) 108_656 104_566
Si1 Cs Si1 111.259(14) 131_655 104_566
Si1 Cs Si1 111.259(14) 153_565 175_556
Si1 Cs Si1 155.25(2) 125_655 175_556
Si1 Cs Si1 92.633(4) 169_556 175_556
Si1 Cs Si1 62.97(2) 108_656 175_556
Si1 Cs Si1 92.633(4) 131_655 175_556
Si1 Cs Si1 35.29(3) 104_566 175_556
Si1 Cs Si1 92.633(4) 153_565 147_565
Si1 Cs Si1 111.259(14) 125_655 147_565
Si1 Cs Si1 155.25(2) 169_556 147_565
Si1 Cs Si1 111.259(14) 108_656 147_565
Si1 Cs Si1 92.633(5) 131_655 147_565
Si1 Cs Si1 62.97(2) 104_566 147_565
Si1 Cs Si1 92.633(4) 175_556 147_565
Si1 Cs Si1 111.259(14) 153_565 100_665
Si1 Cs Si1 92.633(4) 125_655 100_665
Si1 Cs Si1 155.25(2) 169_556 100_665
Si1 Cs Si1 92.633(5) 108_656 100_665
Si1 Cs Si1 62.97(2) 131_655 100_665
Si1 Cs Si1 92.633(5) 104_566 100_665
Si1 Cs Si1 111.259(14) 175_556 100_665
Si1 Cs Si1 35.29(3) 147_565 100_665
Si1 Cs Si1 92.633(5) 153_565 122_656
Si1 Cs Si1 92.633(5) 125_655 122_656
Si1 Cs Si1 35.29(3) 169_556 122_656
Si1 Cs Si1 62.97(2) 108_656 122_656
Si1 Cs Si1 92.633(4) 131_655 122_656
Si1 Cs Si1 92.633(4) 104_566 122_656
Si1 Cs Si1 62.97(2) 175_556 122_656
Si1 Cs Si1 155.25(2) 147_565 122_656
Si1 Cs Si1 155.25(2) 100_665 122_656
Si1 Cs Si1 35.29(3) 153_565 178_566
Si1 Cs Si1 92.633(5) 125_655 178_566
Si1 Cs Si1 92.633(5) 169_556 178_566
Si1 Cs Si1 155.25(2) 108_656 178_566
Si1 Cs Si1 155.25(2) 131_655 178_566
Si1 Cs Si1 62.97(2) 104_566 178_566
Si1 Cs Si1 92.633(4) 175_556 178_566
Si1 Cs Si1 62.97(2) 147_565 178_566
Si1 Cs Si1 92.633(4) 100_665 178_566
Si1 Cs Si1 111.259(14) 122_656 178_566
Si1 Cs Si1 92.633(4) 153_565 150_665
Si1 Cs Si1 35.29(3) 125_655 150_665
Si1 Cs Si1 92.633(5) 169_556 150_665
Si1 Cs Si1 92.633(4) 108_656 150_665
Si1 Cs Si1 62.97(2) 131_655 150_665
Si1 Cs Si1 155.25(2) 104_566 150_665
Si1 Cs Si1 155.25(2) 175_556 150_665
Si1 Cs Si1 92.633(4) 147_565 150_665
Si1 Cs Si1 62.97(2) 100_665 150_665
Si1 Cs Si1 111.259(14) 122_656 150_665
Si1 Cs Si1 111.259(14) 178_566 150_665
Si2 Si1 Si1 105.52(5) 50_454 129
Si2 Si1 Si1 105.52(5) 50_454 149
Si1 Si1 Si1 119.844(7) 129 149
Si2 Si1 Si1 107.93(5) 50_454 50_454
Si1 Si1 Si1 108.71(4) 129 50_454
Si1 Si1 Si1 108.71(4) 149 50_454
Si2 Si1 Na 66.98(3) 50_454 76_445
Si1 Si1 Na 69.331(14) 129 76_445
Si1 Si1 Na 170.16(3) 149 76_445
Si1 Si1 Na 69.23(2) 50_454 76_445
Si2 Si1 Na 66.98(3) 50_454 27_544
Si1 Si1 Na 170.16(3) 129 27_544
Si1 Si1 Na 69.331(14) 149 27_544
Si1 Si1 Na 69.23(2) 50_454 27_544
Na Si1 Na 101.30(3) 76_445 27_544
Si2 Si1 Cs 179.71(6) 50_454 169_556
Si1 Si1 Cs 74.36(4) 129 169_556
Si1 Si1 Cs 74.36(4) 149 169_556
Si1 Si1 Cs 72.35(2) 50_454 169_556
Na Si1 Cs 113.17(2) 76_445 169_556
Na Si1 Cs 113.17(2) 27_544 169_556
Si2 Si1 Cs 73.08(5) 50_454 73_445
Si1 Si1 Cs 70.88(4) 129 73_445
Si1 Si1 Cs 70.88(4) 149 73_445
Si1 Si1 Cs 178.99(2) 50_454 73_445
Na Si1 Cs 111.34(2) 76_445 73_445
Na Si1 Cs 111.34(2) 27_544 73_445
Cs Si1 Cs 106.63(3) 169_556 73_445
Si3 Si2 Si1 107.33(5) . 34_544
Si3 Si2 Si1 107.33(5) . 78_445
Si1 Si2 Si1 111.52(4) 34_544 78_445
Si3 Si2 Si1 107.33(5) . 50_454
Si1 Si2 Si1 111.52(4) 34_544 50_454
Si1 Si2 Si1 111.52(4) 78_445 50_454
Si3 Si2 Na 66.75(3) . 76_445
Si1 Si2 Na 71.28(2) 34_544 76_445
Si1 Si2 Na 174.08(8) 78_445 76_445
Si1 Si2 Na 71.28(2) 50_454 76_445
Si3 Si2 Na 66.75(3) . 27_544
Si1 Si2 Na 174.08(8) 34_544 27_544
Si1 Si2 Na 71.28(2) 78_445 27_544
Si1 Si2 Na 71.28(2) 50_454 27_544
Na Si2 Na 105.44(3) 76_445 27_544
Si3 Si2 Na 66.75(3) . 50_454
Si1 Si2 Na 71.28(2) 34_544 50_454
Si1 Si2 Na 71.28(2) 78_445 50_454
Si1 Si2 Na 174.08(8) 50_454 50_454
Na Si2 Na 105.44(3) 76_445 50_454
Na Si2 Na 105.44(3) 27_544 50_454
Si3 Si2 Cs 180.00(10) . .
Si1 Si2 Cs 72.67(5) 34_544 .
Si1 Si2 Cs 72.67(5) 78_445 .
Si1 Si2 Cs 72.67(5) 50_454 .
Na Si2 Cs 113.25(3) 76_445 .
Na Si2 Cs 113.25(3) 27_544 .
Na Si2 Cs 113.25(3) 50_454 .
Si2 Si3 Si2 109.5 . 76_445
Si2 Si3 Si2 109.5 . 27_544
Si2 Si3 Si2 109.5 76_445 27_544
Si2 Si3 Si2 109.5 . 50_454
Si2 Si3 Si2 109.5 76_445 50_454
Si2 Si3 Si2 109.5 27_544 50_454
Si2 Si3 Na 180.00(6) . .
Si2 Si3 Na 70.5 76_445 .
Si2 Si3 Na 70.5 27_544 .
Si2 Si3 Na 70.5 50_454 .
Si2 Si3 Na 70.5 . 76_445
Si2 Si3 Na 180.00(2) 76_445 76_445
Si2 Si3 Na 70.5 27_544 76_445
Si2 Si3 Na 70.5 50_454 76_445
Na Si3 Na 109.5 . 76_445
Si2 Si3 Na 70.5 . 50_454
Si2 Si3 Na 70.5 76_445 50_454
Si2 Si3 Na 70.5 27_544 50_454
Si2 Si3 Na 180.00(2) 50_454 50_454
Na Si3 Na 109.5 . 50_454
Na Si3 Na 109.5 76_445 50_454
Si2 Si3 Na 70.5 . 27_544
Si2 Si3 Na 70.5 76_445 27_544
Si2 Si3 Na 180.00(2) 27_544 27_544
Si2 Si3 Na 70.5 50_454 27_544
Na Si3 Na 109.5 . 27_544
Na Si3 Na 109.5 76_445 27_544
Na Si3 Na 109.5 50_454 27_544
Si3 Na Si3 180.0 97 .
Si3 Na Si2 42.72(3) 97 172
Si3 Na Si2 137.28(3) . 172
Si3 Na Si2 137.28(3) 97 76_445
Si3 Na Si2 42.72(3) . 76_445
Si2 Na Si2 180.0 172 76_445
Si3 Na Si2 42.72(3) 97 123
Si3 Na Si2 137.28(3) . 123
Si2 Na Si2 71.97(5) 172 123
Si2 Na Si2 108.03(5) 76_445 123
Si3 Na Si2 137.28(3) 97 27_544
Si3 Na Si2 42.72(3) . 27_544
Si2 Na Si2 108.03(5) 172 27_544
Si2 Na Si2 71.97(5) 76_445 27_544
Si2 Na Si2 180.0 123 27_544
Si3 Na Si2 42.72(3) 97 146
Si3 Na Si2 137.28(3) . 146
Si2 Na Si2 71.97(5) 172 146
Si2 Na Si2 108.03(5) 76_445 146
Si2 Na Si2 71.97(5) 123 146
Si2 Na Si2 108.03(5) 27_544 146
Si3 Na Si2 137.28(3) 97 50_454
Si3 Na Si2 42.72(3) . 50_454
Si2 Na Si2 108.03(5) 172 50_454
Si2 Na Si2 71.97(5) 76_445 50_454
Si2 Na Si2 108.03(5) 123 50_454
Si2 Na Si2 71.97(5) 27_544 50_454
Si2 Na Si2 180.0 146 50_454
Si3 Na Si1 109.139(15) 97 27_544
Si3 Na Si1 70.861(15) . 27_544
Si2 Na Si1 138.27(2) 172 27_544
Si2 Na Si1 41.73(2) 76_445 27_544
Si2 Na Si1 109.24(2) 123 27_544
Si2 Na Si1 70.76(2) 27_544 27_544
Si2 Na Si1 69.32(3) 146 27_544
Si2 Na Si1 110.68(3) 50_454 27_544
Si3 Na Si1 70.861(15) 97 128
Si3 Na Si1 109.139(15) . 128
Si2 Na Si1 110.68(3) 172 128
Si2 Na Si1 69.32(3) 76_445 128
Si2 Na Si1 70.76(2) 123 128
Si2 Na Si1 109.24(2) 27_544 128
Si2 Na Si1 41.73(2) 146 128
Si2 Na Si1 138.27(2) 50_454 128
Si1 Na Si1 41.34(3) 27_544 128
Si3 Na Si1 109.139(15) 97 83_445
Si3 Na Si1 70.861(15) . 83_445
Si2 Na Si1 109.24(2) 172 83_445
Si2 Na Si1 70.76(2) 76_445 83_445
Si2 Na Si1 69.32(3) 123 83_445
Si2 Na Si1 110.68(3) 27_544 83_445
Si2 Na Si1 138.27(2) 146 83_445
Si2 Na Si1 41.73(2) 50_454 83_445
Si1 Na Si1 109.801(15) 27_544 83_445
Si1 Na Si1 108.95(4) 128 83_445
Si3 Na Si1 70.861(15) 97 179
Si3 Na Si1 109.139(15) . 179
Si2 Na Si1 70.76(2) 172 179
Si2 Na Si1 109.24(2) 76_445 179
Si2 Na Si1 110.68(3) 123 179
Si2 Na Si1 69.32(3) 27_544 179
Si2 Na Si1 41.73(2) 146 179
Si2 Na Si1 138.27(2) 50_454 179
Si1 Na Si1 70.199(15) 27_544 179
Si1 Na Si1 71.05(4) 128 179
Si1 Na Si1 180.0 83_445 179

loop_
_geom_bond_atom_site_label_1
_geom_bond_atom_site_label_2
_geom_bond_distance
_geom_bond_site_symmetry_2
Cs Si1 3.9410(12) 153_565
Cs Si1 3.9410(12) 125_655
Cs Si1 3.9410(12) 169_556
Cs Si1 3.9410(12) 108_656
Cs Si1 3.9410(12) 131_655
Cs Si1 3.9410(12) 104_566
Cs Si1 3.9410(12) 175_556
Cs Si1 3.9410(12) 147_565
Cs Si1 3.9410(12) 100_665
Cs Si1 3.9410(12) 122_656
Cs Si1 3.9410(12) 178_566
Cs Si1 3.9410(12) 150_665
Si1 Si2 2.3681(12) 50_454
Si1 Si1 2.3785(11) 129
Si1 Si1 2.3785(11) 149
Si1 Si1 2.389(2) 50_454
Si1 Na 3.3693(8) 76_445
Si1 Na 3.3693(8) 27_544
Si1 Cs 3.9410(12) 169_556
Si1 Cs 4.0166(12) 73_445
Si2 Si3 2.356(2) .
Si2 Si1 2.3681(12) 34_544
Si2 Si1 2.3681(12) 78_445
Si2 Si1 2.3681(12) 50_454
Si2 Na 3.2743(8) 76_445
Si2 Na 3.2743(8) 27_544
Si2 Na 3.2743(8) 50_454
Si3 Si2 2.356(2) 76_445
Si3 Si2 2.356(2) 27_544
Si3 Si2 2.356(2) 50_454
Si3 Na 3.1909(4) .
Si3 Na 3.1909(4) 76_445
Si3 Na 3.1909(4) 50_454
Si3 Na 3.1909(4) 27_544
Na Si3 3.1909(4) 97
Na Si2 3.2743(8) 172
Na Si2 3.2743(8) 76_445
Na Si2 3.2743(8) 123
Na Si2 3.2743(8) 27_544
Na Si2 3.2743(8) 146
Na Si2 3.2743(8) 50_454
Na Si1 3.3693(8) 27_544
Na Si1 3.3693(8) 128
Na Si1 3.3693(8) 83_445
Na Si1 3.3693(8) 179
